data_2103450
loop_
_publ_author_name
'Glidewell, Christopher'
'Howie, R. Alan'
'Low, John N.'
'Skakle, Janet M. S.'
'Wardell, Solange M. S. V.'
'Wardell, James L.'

_publ_section_title
;
 Nine isomeric nitrobenzylidene-iodoanilines: interplay of
 C---H&#x00B7;&#x00B7;&#x00B7;O hydrogen bonds,
 iodo&#x00B7;&#x00B7;&#x00B7;nitro interactions and aromatic
 \p&#x00B7;&#x00B7;&#x00B7;\p stacking interactions
;
_journal_issue 5
_journal_name_full 'Acta Crystallographica Section B'
_journal_page_first 864
_journal_page_last 876
_journal_paper_doi 10.1107/S0108768102009941
_journal_volume 58
_journal_year 2002
_chemical_formula_moiety 'C13 H9 I N2 O2'
_chemical_formula_sum 'C13 H9 I N2 O2'
_chemical_formula_weight 352.12
_chemical_name_systematic
;
3-Nitrobenzylidene-4'-iodoaniline
;
_space_group_IT_number 2
_symmetry_cell_setting triclinic
_symmetry_space_group_name_Hall '-P 1'
_symmetry_space_group_name_H-M 'P -1'
_atom_sites_solution_hydrogens geom
_atom_sites_solution_primary direct
_atom_sites_solution_secondary difmap
_cell_angle_alpha 103.2458(6)
_cell_angle_beta 98.3999(7)
_cell_angle_gamma 91.6291(10)
_cell_formula_units_Z 4
_cell_length_a 7.26460(10)
_cell_length_b 11.8251(2)
_cell_length_c 15.0057(3)
_cell_measurement_reflns_used 5602
_cell_measurement_temperature 120(2)
_cell_measurement_theta_max 27.51
_cell_measurement_theta_min 2.96
_cell_volume 1238.74(4)
_computing_cell_refinement 'DENZO-SMN (Otwinowski & Minor, 1997)'
_computing_data_collection 'Kappa-CCD server software (Nonius, 1997)'
_computing_data_reduction 'DENZO-SMN (Otwinowski & Minor, 1997)'
_computing_molecular_graphics 'PLATON (Spek, 2002)'
_computing_publication_material 'SHELXL-97 (Sheldrick, 1997a) and PRPKAPPA (Ferguson, 1999)'
_computing_structure_refinement ' SHELXL-97 (Sheldrick, 1997a)'
_computing_structure_solution 'SHELXS-97 (Sheldrick, 1997b)'
_diffrn_ambient_temperature 120(2)
_diffrn_measured_fraction_theta_full 0.992
_diffrn_measured_fraction_theta_max 0.982
_diffrn_measurement_device_type Kappa-CCD
_diffrn_measurement_method '\f scans, and \w scans with \k offsets'
_diffrn_radiation_monochromator graphite
_diffrn_radiation_source 'fine-focus sealed X-ray tube'
_diffrn_radiation_type 'Mo K\a'
_diffrn_radiation_wavelength 0.71073
_diffrn_reflns_av_R_equivalents 0.0757
_diffrn_reflns_av_sigmaI/netI 0.0518
_diffrn_reflns_limit_h_max 9
_diffrn_reflns_limit_h_min -9
_diffrn_reflns_limit_k_max 15
_diffrn_reflns_limit_k_min -15
_diffrn_reflns_limit_l_max 19
_diffrn_reflns_limit_l_min -19
_diffrn_reflns_number 18561
_diffrn_reflns_theta_full 25.00
_diffrn_reflns_theta_max 27.51
_diffrn_reflns_theta_min 2.96
_diffrn_standards_decay_% 0
_exptl_absorpt_coefficient_mu 2.580
_exptl_absorpt_correction_T_max 0.814
_exptl_absorpt_correction_T_min 0.587
_exptl_absorpt_correction_type multi-scan
_exptl_absorpt_process_details 'DENZO-SMN (Otwinowski & Minor, 1997)'
_exptl_crystal_colour yellow
_exptl_crystal_density_diffrn 1.888
_exptl_crystal_density_method 'not measured'
_exptl_crystal_description rod
_exptl_crystal_F_000 680
_exptl_crystal_size_max 0.28
_exptl_crystal_size_mid 0.10
_exptl_crystal_size_min 0.08
_refine_diff_density_max 0.656
_refine_diff_density_min -1.175
_refine_ls_extinction_method none
_refine_ls_goodness_of_fit_ref 1.026
_refine_ls_hydrogen_treatment constr
_refine_ls_matrix_type full
_refine_ls_number_parameters 325
_refine_ls_number_reflns 5602
_refine_ls_number_restraints 0
_refine_ls_restrained_S_all 1.026
_refine_ls_R_factor_all 0.0347
_refine_ls_R_factor_gt 0.0299
_refine_ls_shift/su_max 0.003
_refine_ls_shift/su_mean 0.000
_refine_ls_structure_factor_coef Fsqd
_refine_ls_weighting_details 'w=1/[\s^2^(Fo^2^)+(0.0279P)^2^+1.1231P] where P=(Fo^2^+2Fc^2^)/3'
_refine_ls_weighting_scheme calc
_refine_ls_wR_factor_gt 0.0741
_refine_ls_wR_factor_ref 0.0769
_reflns_number_gt 4991
_reflns_number_total 5602
_reflns_threshold_expression >2\s(I)
_cod_data_source_file na0138.cif
_cod_data_source_block VIII
_cod_depositor_comments
;
The following automatic conversions were performed:
'_exptl_absorpt_correction_type' value 'Multi-scan' changed to
'multi-scan' according to
'/home/saulius/struct/CIF-dictionaries/cif_core.dic' dictionary named
'cif_core.dic' version 2.4.1 from 2010-06-29.

Automatic conversion script
Id: cif_fix_enum 1527 2010-12-29 10:47:43Z saulius 

The following automatic conversions were performed:

'_exptl_absorpt_correction_type' value 'Multi-scan' changed to
'multi-scan' according to
/home/saulius/struct/CIF-dictionaries/cif_core.dic dictionary named
'cif_core.dic' version 2.4.1 from 2010-06-29.

Automatic conversion script
Id: cif_fix_values 1715 2011-07-08 13:25:40Z adriana 
;
_cod_original_sg_symbol_H-M P-1
_cod_database_code 2103450
_cod_database_fobs_code 2103450

loop_
_symmetry_equiv_pos_as_xyz
'x, y, z'
'-x, -y, -z'

loop_
_atom_site_label
_atom_site_fract_x
_atom_site_fract_y
_atom_site_fract_z
_atom_site_U_iso_or_equiv
_atom_site_adp_type
_atom_site_calc_flag
_atom_site_refinement_flags
_atom_site_occupancy
_atom_site_type_symbol
C11 0.6823(4) 0.6439(2) 0.99745(18) 0.0198(5) Uani d . 1 C
C12 0.6110(4) 0.6440(2) 0.90570(18) 0.0204(5) Uani d . 1 C
C13 0.5536(4) 0.7466(2) 0.88612(17) 0.0198(5) Uani d . 1 C
N13 0.4780(3) 0.7468(2) 0.78935(16) 0.0238(5) Uani d . 1 N
O11 0.4903(3) 0.6587(2) 0.72897(14) 0.0360(5) Uani d . 1 O
O12 0.4080(3) 0.83443(19) 0.77380(14) 0.0330(5) Uani d . 1 O
C14 0.5657(5) 0.8499(3) 0.9522(2) 0.0308(7) Uani d . 1 C
C15 0.6379(5) 0.8487(3) 1.0431(2) 0.0365(8) Uani d . 1 C
C16 0.6943(5) 0.7467(3) 1.06558(19) 0.0281(6) Uani d . 1 C
C17 0.7453(4) 0.5351(2) 1.01811(18) 0.0231(6) Uani d . 1 C
N11 0.8182(3) 0.5274(2) 1.09800(15) 0.0235(5) Uani d . 1 N
C21 0.8758(4) 0.4184(2) 1.11256(18) 0.0194(5) Uani d . 1 C
C22 0.8685(4) 0.3154(2) 1.04452(18) 0.0243(6) Uani d . 1 C
C23 0.9271(4) 0.2140(2) 1.06756(18) 0.0239(6) Uani d . 1 C
C24 0.9964(4) 0.2150(2) 1.15893(18) 0.0202(5) Uani d . 1 C
I14 1.08069(3) 0.059298(16) 1.192057(13) 0.02772(7) Uani d . 1 I
C25 1.0091(4) 0.3164(2) 1.22782(18) 0.0217(5) Uani d . 1 C
C26 0.9488(4) 0.4172(2) 1.20382(17) 0.0193(5) Uani d . 1 C
C31 0.7847(4) 0.3484(2) 0.53796(18) 0.0207(5) Uani d . 1 C
C32 0.7716(4) 0.3626(2) 0.63192(18) 0.0198(5) Uani d . 1 C
C33 0.8156(4) 0.2714(2) 0.67220(18) 0.0202(5) Uani d . 1 C
N33 0.7992(4) 0.2841(2) 0.77028(16) 0.0256(5) Uani d . 1 N
O31 0.7165(4) 0.36639(19) 0.80744(14) 0.0355(5) Uani d . 1 O
O32 0.8681(4) 0.21277(19) 0.81026(14) 0.0364(5) Uani d . 1 O
C34 0.8711(4) 0.1662(2) 0.62420(19) 0.0225(6) Uani d . 1 C
C35 0.8792(4) 0.1532(2) 0.5316(2) 0.0240(6) Uani d . 1 C
C36 0.8351(4) 0.2422(2) 0.48808(19) 0.0245(6) Uani d . 1 C
C37 0.7448(4) 0.4418(2) 0.49021(18) 0.0243(6) Uani d . 1 C
N21 0.7448(3) 0.5474(2) 0.53254(16) 0.0233(5) Uani d . 1 N
C41 0.7097(4) 0.6326(2) 0.48009(17) 0.0181(5) Uani d . 1 C
C42 0.6697(4) 0.7425(2) 0.52793(17) 0.0196(5) Uani d . 1 C
C43 0.6367(4) 0.8315(2) 0.48228(17) 0.0191(5) Uani d . 1 C
C44 0.6455(4) 0.8102(2) 0.38829(17) 0.0184(5) Uani d . 1 C
I24 0.60101(3) 0.944128(15) 0.317776(11) 0.02271(7) Uani d . 1 I
C45 0.6860(4) 0.7016(2) 0.33966(18) 0.0225(6) Uani d . 1 C
C46 0.7172(4) 0.6141(2) 0.38571(19) 0.0241(6) Uani d . 1 C
H12 0.6025 0.5747 0.8580 0.024 Uiso calc R 1 H
H14 0.5262 0.9196 0.9362 0.037 Uiso calc R 1 H
H15 0.6486 0.9186 1.0903 0.044 Uiso calc R 1 H
H16 0.7416 0.7469 1.1281 0.034 Uiso calc R 1 H
H17 0.7308 0.4670 0.9691 0.028 Uiso calc R 1 H
H22 0.8229 0.3147 0.9817 0.029 Uiso calc R 1 H
H23 0.9199 0.1438 1.0209 0.029 Uiso calc R 1 H
H25 1.0580 0.3170 1.2902 0.026 Uiso calc R 1 H
H26 0.9573 0.4873 1.2507 0.023 Uiso calc R 1 H
H32 0.7334 0.4331 0.6669 0.024 Uiso calc R 1 H
H34 0.9024 0.1055 0.6544 0.027 Uiso calc R 1 H
H35 0.9157 0.0820 0.4970 0.029 Uiso calc R 1 H
H36 0.8391 0.2310 0.4237 0.029 Uiso calc R 1 H
H37 0.7177 0.4223 0.4244 0.029 Uiso calc R 1 H
H42 0.6650 0.7566 0.5925 0.023 Uiso calc R 1 H
H43 0.6085 0.9061 0.5151 0.023 Uiso calc R 1 H
H45 0.6921 0.6877 0.2753 0.027 Uiso calc R 1 H
H46 0.7443 0.5396 0.3524 0.029 Uiso calc R 1 H

loop_
_atom_site_aniso_label
_atom_site_aniso_U_11
_atom_site_aniso_U_22
_atom_site_aniso_U_33
_atom_site_aniso_U_12
_atom_site_aniso_U_13
_atom_site_aniso_U_23
C11 0.0200(12) 0.0192(13) 0.0216(12) 0.0032(11) 0.0045(10) 0.0070(10)
C12 0.0215(13) 0.0202(13) 0.0194(12) 0.0020(11) 0.0033(10) 0.0044(10)
C13 0.0211(12) 0.0224(13) 0.0175(12) 0.0019(11) 0.0029(10) 0.0081(10)
N13 0.0216(11) 0.0272(13) 0.0231(11) -0.0001(10) 0.0005(9) 0.0093(10)
O11 0.0466(13) 0.0369(13) 0.0203(10) 0.0026(11) -0.0039(9) 0.0035(9)
O12 0.0351(12) 0.0337(12) 0.0348(11) 0.0030(10) -0.0012(9) 0.0217(10)
C14 0.0437(18) 0.0241(15) 0.0268(14) 0.0127(14) 0.0071(13) 0.0081(12)
C15 0.063(2) 0.0216(15) 0.0225(14) 0.0173(16) 0.0031(14) 0.0016(11)
C16 0.0411(17) 0.0268(15) 0.0168(12) 0.0084(14) 0.0023(12) 0.0065(11)
C17 0.0317(15) 0.0163(13) 0.0213(13) 0.0031(12) 0.0043(11) 0.0038(10)
N11 0.0305(12) 0.0196(11) 0.0211(11) 0.0061(10) 0.0030(9) 0.0063(9)
C21 0.0204(12) 0.0187(13) 0.0204(12) 0.0012(11) 0.0043(10) 0.0066(10)
C22 0.0325(15) 0.0216(14) 0.0172(12) 0.0047(12) -0.0031(11) 0.0050(10)
C23 0.0301(14) 0.0182(13) 0.0216(13) 0.0030(12) 0.0019(11) 0.0022(10)
C24 0.0180(12) 0.0183(13) 0.0272(14) 0.0019(11) 0.0027(10) 0.0118(11)
I14 0.03308(12) 0.02066(11) 0.03354(12) 0.00455(9) 0.00488(9) 0.01465(8)
C25 0.0256(13) 0.0240(14) 0.0158(12) 0.0010(12) 0.0026(10) 0.0060(10)
C26 0.0211(12) 0.0195(13) 0.0177(12) 0.0002(11) 0.0041(10) 0.0043(10)
C31 0.0182(12) 0.0200(13) 0.0217(13) -0.0017(11) -0.0031(10) 0.0044(10)
C32 0.0171(12) 0.0170(13) 0.0221(12) 0.0001(11) -0.0022(10) 0.0018(10)
C33 0.0191(12) 0.0200(13) 0.0196(12) -0.0005(11) -0.0007(10) 0.0035(10)
N33 0.0350(13) 0.0190(12) 0.0203(11) -0.0014(11) -0.0022(10) 0.0040(9)
O31 0.0541(14) 0.0295(12) 0.0225(10) 0.0109(11) 0.0080(10) 0.0031(9)
O32 0.0579(15) 0.0254(11) 0.0265(10) 0.0064(11) -0.0025(10) 0.0122(9)
C34 0.0224(13) 0.0183(13) 0.0259(14) 0.0018(11) -0.0020(11) 0.0071(11)
C35 0.0177(12) 0.0198(14) 0.0323(15) 0.0038(11) -0.0002(11) 0.0039(11)
C36 0.0254(14) 0.0240(14) 0.0203(13) -0.0006(12) -0.0005(11) 0.0002(11)
C37 0.0301(15) 0.0217(14) 0.0190(12) -0.0004(12) -0.0039(11) 0.0057(10)
N21 0.0272(12) 0.0229(12) 0.0229(11) 0.0054(10) 0.0071(9) 0.0094(9)
C41 0.0170(12) 0.0184(13) 0.0200(12) 0.0020(11) 0.0046(10) 0.0056(10)
C42 0.0224(13) 0.0223(13) 0.0144(11) 0.0016(11) 0.0040(10) 0.0046(10)
C43 0.0221(12) 0.0169(12) 0.0170(12) 0.0006(11) 0.0031(10) 0.0013(9)
C44 0.0175(12) 0.0206(13) 0.0178(12) -0.0018(11) 0.0014(10) 0.0069(10)
I24 0.03147(11) 0.01894(11) 0.01908(10) 0.00189(8) 0.00408(8) 0.00717(7)
C45 0.0291(14) 0.0231(14) 0.0164(12) 0.0021(12) 0.0071(11) 0.0047(10)
C46 0.0332(15) 0.0167(13) 0.0234(13) 0.0050(12) 0.0103(12) 0.0030(10)

loop_
_atom_type_symbol
_atom_type_description
_atom_type_scat_dispersion_real
_atom_type_scat_dispersion_imag
_atom_type_scat_source
C C 0.0033 0.0016 'International Tables Vol C Tables 4.2.6.8 and 6.1.1.4'
H H 0.0000 0.0000 'International Tables Vol C Tables 4.2.6.8 and 6.1.1.4'
I I -0.4742 1.8119 'International Tables Vol C Tables 4.2.6.8 and 6.1.1.4'
N N 0.0061 0.0033 'International Tables Vol C Tables 4.2.6.8 and 6.1.1.4'
O O 0.0106 0.0060 'International Tables Vol C Tables 4.2.6.8 and 6.1.1.4'

loop_
_geom_angle_atom_site_label_1
_geom_angle_atom_site_label_2
_geom_angle_atom_site_label_3
_geom_angle
_geom_angle_publ_flag
C16 C11 C12 119.5(2) no
C16 C11 C17 122.0(2) no
C12 C11 C17 118.5(2) no
C13 C12 C11 118.5(2) no
C13 C12 H12 120.8 no
C11 C12 H12 120.8 no
C12 C13 C14 123.2(2) no
C12 C13 N13 118.6(2) no
C14 C13 N13 118.2(2) no
O12 N13 O11 123.8(2) no
O12 N13 C13 118.3(2) no
O11 N13 C13 117.9(2) no
C13 C14 C15 117.7(3) no
C13 C14 H14 121.2 no
C15 C14 H14 121.2 no
C16 C15 C14 120.7(3) no
C16 C15 H15 119.7 no
C14 C15 H15 119.7 no
C15 C16 C11 120.5(3) no
C15 C16 H16 119.8 no
C11 C16 H16 119.8 no
N11 C17 C11 123.1(2) no
N11 C17 H17 118.4 no
C11 C17 H17 118.4 no
C17 N11 C21 119.8(2) no
C22 C21 C26 118.2(2) no
C22 C21 N11 126.0(2) no
C26 C21 N11 115.8(2) no
C23 C22 C21 120.6(2) no
C23 C22 H22 119.7 no
C21 C22 H22 119.7 no
C22 C23 C24 119.9(2) no
C22 C23 H23 120.1 no
C24 C23 H23 120.1 no
C25 C24 C23 121.0(2) no
C25 C24 I14 120.03(19) no
C23 C24 I14 119.0(2) no
C24 C25 C26 118.5(2) no
C24 C25 H25 120.7 no
C26 C25 H25 120.7 no
C25 C26 C21 121.8(2) no
C25 C26 H26 119.1 no
C21 C26 H26 119.1 no
C36 C31 C32 119.3(3) no
C36 C31 C37 119.0(2) no
C32 C31 C37 121.7(2) no
C33 C32 C31 118.0(2) no
C33 C32 H32 121.0 no
C31 C32 H32 121.0 no
C32 C33 C34 123.3(2) no
C32 C33 N33 118.7(2) no
C34 C33 N33 118.0(2) no
O32 N33 O31 123.7(2) no
O32 N33 C33 118.6(2) no
O31 N33 C33 117.7(2) no
C35 C34 C33 117.7(3) no
C35 C34 H34 121.2 no
C33 C34 H34 121.2 no
C34 C35 C36 121.0(3) no
C34 C35 H35 119.5 no
C36 C35 H35 119.5 no
C35 C36 C31 120.5(3) no
C35 C36 H36 119.7 no
C31 C36 H36 119.7 no
N21 C37 C31 122.9(2) no
N21 C37 H37 118.5 no
C31 C37 H37 118.5 no
C37 N21 C41 118.9(2) no
C46 C41 C42 118.6(2) no
C46 C41 N21 124.4(2) no
C42 C41 N21 116.9(2) no
C43 C42 C41 120.7(2) no
C43 C42 H42 119.6 no
C41 C42 H42 119.6 no
C44 C43 C42 119.2(2) no
C44 C43 H43 120.4 no
C42 C43 H43 120.4 no
C43 C44 C45 120.9(2) no
C43 C44 I24 120.04(19) no
C45 C44 I24 119.07(19) no
C46 C45 C44 119.3(2) no
C46 C45 H45 120.4 no
C44 C45 H45 120.4 no
C45 C46 C41 121.3(2) no
C45 C46 H46 119.3 no
C41 C46 H46 119.3 no

loop_
_geom_bond_atom_site_label_1
_geom_bond_atom_site_label_2
_geom_bond_distance
_geom_bond_publ_flag
C11 C16 1.389(4) no
C11 C12 1.399(4) no
C11 C17 1.461(4) no
C12 C13 1.374(4) no
C12 H12 0.9500 no
C13 C14 1.377(4) no
C13 N13 1.476(3) no
N13 O12 1.222(3) no
N13 O11 1.229(3) no
C14 C15 1.393(4) no
C14 H14 0.9500 no
C15 C16 1.381(4) no
C15 H15 0.9500 no
C16 H16 0.9500 no
C17 N11 1.262(3) no
C17 H17 0.9500 no
N11 C21 1.420(3) no
C21 C22 1.393(4) no
C21 C26 1.398(4) no
C22 C23 1.383(4) no
C22 H22 0.9500 no
C23 C24 1.387(4) no
C23 H23 0.9500 no
C24 C25 1.383(4) no
C24 I14 2.100(3) no
C25 C26 1.386(4) no
C25 H25 0.9500 no
C26 H26 0.9500 no
C31 C36 1.396(4) no
C31 C32 1.399(4) no
C31 C37 1.462(4) no
C32 C33 1.375(4) no
C32 H32 0.9500 no
C33 C34 1.389(4) no
C33 N33 1.468(3) no
N33 O32 1.221(3) no
N33 O31 1.225(3) no
C34 C35 1.372(4) no
C34 H34 0.9500 no
C35 C36 1.382(4) no
C35 H35 0.9500 no
C36 H36 0.9500 no
C37 N21 1.265(4) no
C37 H37 0.9500 no
N21 C41 1.421(3) no
C41 C46 1.392(4) no
C41 C42 1.393(4) no
C42 C43 1.391(4) no
C42 H42 0.9500 no
C43 C44 1.386(3) no
C43 H43 0.9500 no
C44 C45 1.387(4) no
C44 I24 2.105(3) no
C45 C46 1.376(4) no
C45 H45 0.9500 no
C46 H46 0.9500 no

loop_
_geom_hbond_atom_site_label_D
_geom_hbond_atom_site_label_H
_geom_hbond_atom_site_label_A
_geom_hbond_site_symmetry_A
_geom_hbond_distance_DH
_geom_hbond_distance_HA
_geom_hbond_distance_DA
_geom_hbond_angle_DHA
_geom_hbond_publ_flag
C17 H17 O31 . 0.95 2.43 3.303(3) 153 y
C37 H37 O11 2_666 0.95 2.53 3.406(3) 154 y

loop_
_geom_torsion_atom_site_label_1
_geom_torsion_atom_site_label_2
_geom_torsion_atom_site_label_3
_geom_torsion_atom_site_label_4
_geom_torsion
_geom_torsion_publ_flag
C16 C11 C12 C13 -0.4(4) no
C17 C11 C12 C13 -179.3(3) no
C11 C12 C13 C14 1.1(4) no
C11 C12 C13 N13 -179.9(2) no
C12 C13 N13 O12 172.0(3) no
C14 C13 N13 O12 -9.0(4) no
C12 C13 N13 O11 -8.5(4) no
C14 C13 N13 O11 170.5(3) no
C12 C13 C14 C15 -0.8(5) no
N13 C13 C14 C15 -179.8(3) no
C13 C14 C15 C16 -0.3(5) no
C14 C15 C16 C11 0.9(5) no
C12 C11 C16 C15 -0.6(5) no
C17 C11 C16 C15 178.3(3) no
C16 C11 C17 N11 -1.6(4) no
C12 C11 C17 N11 177.2(3) no
C11 C17 N11 C21 179.9(3) no
C17 N11 C21 C22 3.4(4) no
C17 N11 C21 C26 -177.8(3) no
C26 C21 C22 C23 1.9(4) no
N11 C21 C22 C23 -179.3(3) no
C21 C22 C23 C24 -1.0(4) no
C22 C23 C24 C25 -0.4(4) no
C22 C23 C24 I14 179.1(2) no
C23 C24 C25 C26 0.8(4) no
I14 C24 C25 C26 -178.75(19) no
C24 C25 C26 C21 0.2(4) no
C22 C21 C26 C25 -1.5(4) no
N11 C21 C26 C25 179.6(3) no
C36 C31 C32 C33 2.2(4) no
C37 C31 C32 C33 -178.5(3) no
C31 C32 C33 C34 -0.4(4) no
C31 C32 C33 N33 -178.9(2) no
C32 C33 N33 O32 -167.4(3) no
C34 C33 N33 O32 14.0(4) no
C32 C33 N33 O31 12.6(4) no
C34 C33 N33 O31 -166.0(3) no
C32 C33 C34 C35 -1.0(4) no
N33 C33 C34 C35 177.5(2) no
C33 C34 C35 C36 0.5(4) no
C34 C35 C36 C31 1.3(4) no
C32 C31 C36 C35 -2.7(4) no
C37 C31 C36 C35 178.1(3) no
C36 C31 C37 N21 -161.5(3) no
C32 C31 C37 N21 19.2(4) no
C31 C37 N21 C41 178.2(2) no
C37 N21 C41 C46 -15.6(4) no
C37 N21 C41 C42 166.1(3) no
C46 C41 C42 C43 0.4(4) no
N21 C41 C42 C43 178.9(2) no
C41 C42 C43 C44 -0.5(4) no
C42 C43 C44 C45 0.2(4) no
C42 C43 C44 I24 -178.89(19) no
C43 C44 C45 C46 0.2(4) no
I24 C44 C45 C46 179.3(2) no
C44 C45 C46 C41 -0.3(4) no
C42 C41 C46 C45 0.0(4) no
N21 C41 C46 C45 -178.4(3) no

loop_
_cod_related_entry_id
_cod_related_entry_database
_cod_related_entry_code
1 ChemSpider 482704
